data_1545555
loop_
_publ_author_name
'Shakuntala, K.'
'Lokanath, N. K.'
'Naveen, S.'
'Suchetan, P. A.'

_publ_section_title
;
 3,5-Dichloro-<i>N</i>-(2,4-dichlorophenyl)benzenesulfonamide
;
_journal_coeditor_code SJ4094
_journal_issue 3
_journal_name_full IUCrData
_journal_page_first x170372
_journal_paper_doi 10.1107/S2414314617003728
_journal_volume 2
_journal_year 2017
_chemical_formula_iupac 'C12 H7 Cl4 N O2 S'
_chemical_formula_moiety 'C12 H7 Cl4 N O2 S'
_chemical_formula_sum 'C12 H7 Cl4 N O2 S'
_chemical_formula_weight 371.05
_chemical_name_systematic
;
3,5-Dichloro-<i>N</i>-(2,4-dichlorophenyl)benzenesulfonamide
;
_space_group_crystal_system triclinic
_space_group_IT_number 2
_space_group_name_Hall '-P 1'
_space_group_name_H-M_alt 'P -1'
_symmetry_space_group_name_Hall '-P 1'
_symmetry_space_group_name_H-M 'P -1'
_atom_sites_solution_hydrogens mixed
_audit_creation_method SHELXL-2016/4
_cell_angle_alpha 86.791(2)
_cell_angle_beta 70.625(2)
_cell_angle_gamma 85.783(2)
_cell_formula_units_Z 2
_cell_length_a 8.1107(4)
_cell_length_b 8.2615(4)
_cell_length_c 11.2048(5)
_cell_measurement_reflns_used 154
_cell_measurement_temperature 100(2)
_cell_measurement_theta_max 64.2
_cell_measurement_theta_min 5.4
_cell_volume 705.96(6)
_computing_cell_refinement
;
APEX2 and SAINT-Plus (Bruker, 2009)
;
_computing_data_collection
;
APEX2 (Bruker, 2009)
;
_computing_data_reduction
;
SAINT-Plus and XPREP (Bruker, 2009)
;
_computing_molecular_graphics
;
Mercury (Macrae <i>et al.</i>,  2008)
;
_computing_publication_material
;
SHELXL2016 (Sheldrick, 2015b)
;
_computing_structure_refinement
;
SHELXL2016 (Sheldrick, 2015b)
;
_computing_structure_solution
;
SHELXT2016 (Sheldrick, 2015a)
;
_diffrn_ambient_temperature 100(2)
_diffrn_measured_fraction_theta_full 0.971
_diffrn_measured_fraction_theta_max 0.971
_diffrn_measurement_device_type 'Bruker APEXII CCD area detector'
_diffrn_measurement_method '\f and \w scans'
_diffrn_radiation_monochromator graphite
_diffrn_radiation_type CuK\a
_diffrn_radiation_wavelength 1.54178
_diffrn_reflns_av_R_equivalents 0.0488
_diffrn_reflns_limit_h_max 9
_diffrn_reflns_limit_h_min -9
_diffrn_reflns_limit_k_max 9
_diffrn_reflns_limit_k_min -9
_diffrn_reflns_limit_l_max 13
_diffrn_reflns_limit_l_min -12
_diffrn_reflns_number 6182
_diffrn_reflns_theta_full 64.243
_diffrn_reflns_theta_max 64.243
_diffrn_reflns_theta_min 5.372
_exptl_absorpt_coefficient_mu 9.007
_exptl_absorpt_correction_T_max 0.165
_exptl_absorpt_correction_T_min 0.144
_exptl_absorpt_correction_type multi-scan
_exptl_absorpt_process_details
;
(SADABS; Bruker, 2009)
;
_exptl_crystal_colour colourless
_exptl_crystal_density_diffrn 1.746
_exptl_crystal_description prism
_exptl_crystal_F_000 372
_exptl_crystal_size_max 0.260
_exptl_crystal_size_mid 0.230
_exptl_crystal_size_min 0.200
_refine_diff_density_max 1.146
_refine_diff_density_min -1.036
_refine_ls_extinction_method none
_refine_ls_goodness_of_fit_ref 1.075
_refine_ls_hydrogen_treatment mixed
_refine_ls_matrix_type full
_refine_ls_number_parameters 185
_refine_ls_number_reflns 2295
_refine_ls_number_restraints 1
_refine_ls_restrained_S_all 1.075
_refine_ls_R_factor_all 0.0655
_refine_ls_R_factor_gt 0.0633
_refine_ls_shift/su_max 0.001
_refine_ls_shift/su_mean 0.000
_refine_ls_structure_factor_coef Fsqd
_refine_ls_weighting_details 'w=1/[\s^2^(Fo^2^)+(0.1530P)^2^+0.3492P] where P=(Fo^2^+2Fc^2^)/3'
_refine_ls_weighting_scheme calc
_refine_ls_wR_factor_gt 0.1818
_refine_ls_wR_factor_ref 0.1902
_reflns_number_gt 2152
_reflns_number_total 2295
_reflns_threshold_expression 'I > 2\s(I)'
_cod_data_source_file sj4094sup1.cif
_cod_data_source_block I
_cod_database_code 1545555
_shelx_space_group_comment
;
The symmetry employed for this shelxl refinement is uniquely defined
by the following loop, which should always be used as a source of
symmetry information in preference to the above space-group names.
They are only intended as comments.
;
_shelx_estimated_absorpt_t_min 0.203
_shelx_estimated_absorpt_t_max 0.266

loop_
_space_group_symop_operation_xyz
'x, y, z'
'-x, -y, -z'

loop_
_atom_site_type_symbol
_atom_site_label
_atom_site_fract_x
_atom_site_fract_y
_atom_site_fract_z
_atom_site_U_iso_or_equiv
_atom_site_adp_type
_atom_site_calc_flag
_atom_site_occupancy
C C1 -0.0147(4) 0.9271(4) 0.7955(3) 0.0146(7) Uani d 1
C C2 0.0650(4) 0.8534(4) 0.8789(3) 0.0137(7) Uani d 1
H H2 0.185287 0.865134 0.866524 0.016 Uiso calc 1
C C3 -0.0373(5) 0.7626(4) 0.9805(3) 0.0169(8) Uani d 1
C C4 -0.2119(5) 0.7464(4) 1.0011(3) 0.0202(8) Uani d 1
H H4 -0.279938 0.684198 1.071779 0.024 Uiso calc 1
C C5 -0.2867(5) 0.8225(5) 0.9167(4) 0.0208(8) Uani d 1
C C6 -0.1911(5) 0.9131(4) 0.8122(3) 0.0183(8) Uani d 1
H H6 -0.243662 0.963513 0.754287 0.022 Uiso calc 1
C C7 0.3233(4) 0.7602(4) 0.5954(3) 0.0132(7) Uani d 1
C C8 0.2658(4) 0.6040(4) 0.6286(3) 0.0123(7) Uani d 1
C C9 0.3685(4) 0.4808(4) 0.6637(3) 0.0140(7) Uani d 1
H H9 0.329198 0.373986 0.683842 0.017 Uiso calc 1
C C10 0.5287(5) 0.5179(4) 0.6686(3) 0.0157(8) Uani d 1
C C11 0.5914(5) 0.6721(4) 0.6362(3) 0.0160(8) Uani d 1
H H11 0.703132 0.694572 0.639253 0.019 Uiso calc 1
C C12 0.4883(4) 0.7922(4) 0.5996(3) 0.0154(8) Uani d 1
H H12 0.530101 0.897891 0.576927 0.018 Uiso calc 1
N N1 0.2191(4) 0.8860(3) 0.5578(3) 0.0142(6) Uani d 1
O O1 0.2543(3) 1.0985(3) 0.6941(2) 0.0167(6) Uani d 1
O O2 0.0145(3) 1.1270(3) 0.6002(2) 0.0198(6) Uani d 1
S S1 0.12158(10) 1.02925(9) 0.65887(8) 0.0129(3) Uani d 1
Cl CL1 0.05978(11) 0.66634(11) 1.08447(8) 0.0222(3) Uani d 1
Cl CL2 -0.50807(12) 0.80140(14) 0.94357(9) 0.0313(4) Uani d 1
Cl CL3 0.06355(10) 0.55785(10) 0.62220(8) 0.0180(3) Uani d 1
Cl CL4 0.65852(11) 0.36568(10) 0.71396(8) 0.0215(3) Uani d 1
H H1 0.149(4) 0.853(5) 0.523(4) 0.012(10) Uiso d 1

loop_
_atom_site_aniso_label
_atom_site_aniso_U_11
_atom_site_aniso_U_22
_atom_site_aniso_U_33
_atom_site_aniso_U_12
_atom_site_aniso_U_13
_atom_site_aniso_U_23
C1 0.0141(17) 0.0164(17) 0.0120(17) -0.0025(13) -0.0024(13) 0.0005(13)
C2 0.0123(15) 0.0140(17) 0.0142(18) -0.0004(13) -0.0032(13) -0.0038(14)
C3 0.0211(19) 0.0191(19) 0.0114(19) -0.0003(15) -0.0068(15) 0.0008(15)
C4 0.0206(19) 0.0231(19) 0.0123(18) -0.0086(15) 0.0022(15) 0.0005(15)
C5 0.0125(17) 0.029(2) 0.0195(19) -0.0047(15) -0.0029(14) -0.0018(16)
C6 0.0179(18) 0.023(2) 0.0143(18) -0.0005(14) -0.0062(15) -0.0023(14)
C7 0.0149(17) 0.0174(18) 0.0055(16) 0.0002(13) -0.0014(13) -0.0006(13)
C8 0.0094(15) 0.0191(18) 0.0077(15) -0.0042(13) -0.0012(13) -0.0008(13)
C9 0.0176(17) 0.0131(17) 0.0098(17) -0.0018(13) -0.0025(13) 0.0006(13)
C10 0.0170(17) 0.0192(18) 0.0095(17) 0.0017(14) -0.0036(14) 0.0030(14)
C11 0.0123(16) 0.0219(19) 0.0133(18) -0.0043(14) -0.0030(13) 0.0005(14)
C12 0.0135(17) 0.0173(18) 0.0128(17) -0.0046(13) -0.0008(13) 0.0036(13)
N1 0.0150(14) 0.0159(15) 0.0133(15) -0.0034(11) -0.0068(12) 0.0024(12)
O1 0.0172(12) 0.0158(12) 0.0172(13) -0.0052(10) -0.0052(10) 0.0027(10)
O2 0.0215(13) 0.0180(13) 0.0201(14) 0.0022(10) -0.0084(11) 0.0032(10)
S1 0.0132(5) 0.0127(5) 0.0124(5) -0.0028(4) -0.0038(4) 0.0030(4)
CL1 0.0241(5) 0.0271(6) 0.0155(5) -0.0033(4) -0.0076(4) 0.0072(4)
CL2 0.0129(5) 0.0571(8) 0.0232(6) -0.0112(4) -0.0037(4) 0.0027(5)
CL3 0.0142(5) 0.0201(5) 0.0225(6) -0.0070(4) -0.0094(4) 0.0045(4)
CL4 0.0189(5) 0.0227(6) 0.0247(6) 0.0014(4) -0.0110(4) 0.0057(4)

loop_
_atom_type_symbol
_atom_type_description
_atom_type_scat_dispersion_real
_atom_type_scat_dispersion_imag
_atom_type_scat_source
C C 0.0181 0.0091 'International Tables Vol C Tables 4.2.6.8 and 6.1.1.4'
H H 0.0000 0.0000 'International Tables Vol C Tables 4.2.6.8 and 6.1.1.4'
N N 0.0311 0.0180 'International Tables Vol C Tables 4.2.6.8 and 6.1.1.4'
O O 0.0492 0.0322 'International Tables Vol C Tables 4.2.6.8 and 6.1.1.4'
S S 0.3331 0.5567 'International Tables Vol C Tables 4.2.6.8 and 6.1.1.4'
Cl Cl 0.3639 0.7018 'International Tables Vol C Tables 4.2.6.8 and 6.1.1.4'

loop_
_geom_angle_atom_site_label_1
_geom_angle_atom_site_label_2
_geom_angle_atom_site_label_3
_geom_angle
C6 C1 C2 122.3(3)
C6 C1 S1 120.4(3)
C2 C1 S1 117.2(3)
C3 C2 C1 117.6(3)
C3 C2 H2 121.2
C1 C2 H2 121.2
C4 C3 C2 122.0(3)
C4 C3 CL1 119.4(3)
C2 C3 CL1 118.6(3)
C3 C4 C5 118.7(3)
C3 C4 H4 120.7
C5 C4 H4 120.7
C4 C5 C6 122.2(3)
C4 C5 CL2 118.3(3)
C6 C5 CL2 119.4(3)
C5 C6 C1 117.1(3)
C5 C6 H6 121.4
C1 C6 H6 121.4
C8 C7 C12 118.3(3)
C8 C7 N1 121.8(3)
C12 C7 N1 119.9(3)
C9 C8 C7 121.8(3)
C9 C8 CL3 118.3(3)
C7 C8 CL3 119.9(3)
C10 C9 C8 118.1(3)
C10 C9 H9 120.9
C8 C9 H9 120.9
C9 C10 C11 122.0(3)
C9 C10 CL4 118.9(3)
C11 C10 CL4 119.1(3)
C12 C11 C10 118.9(3)
C12 C11 H11 120.6
C10 C11 H11 120.6
C11 C12 C7 120.9(3)
C11 C12 H12 119.6
C7 C12 H12 119.6
C7 N1 S1 118.4(2)
C7 N1 H1 115(3)
S1 N1 H1 111(3)
O1 S1 O2 121.08(15)
O1 S1 N1 107.18(15)
O2 S1 N1 105.43(15)
O1 S1 C1 107.19(15)
O2 S1 C1 109.28(16)
N1 S1 C1 105.69(15)

loop_
_geom_bond_atom_site_label_1
_geom_bond_atom_site_label_2
_geom_bond_distance
C1 C6 1.393(5)
C1 C2 1.393(5)
C1 S1 1.774(4)
C2 C3 1.385(5)
C2 H2 0.9500
C3 C4 1.372(5)
C3 CL1 1.738(3)
C4 C5 1.384(6)
C4 H4 0.9500
C5 C6 1.385(5)
C5 CL2 1.740(4)
C6 H6 0.9500
C7 C8 1.393(5)
C7 C12 1.400(5)
C7 N1 1.424(4)
C8 C9 1.391(5)
C8 CL3 1.736(3)
C9 C10 1.376(5)
C9 H9 0.9500
C10 C11 1.391(5)
C10 CL4 1.742(3)
C11 C12 1.383(5)
C11 H11 0.9500
C12 H12 0.9500
N1 S1 1.651(3)
N1 H1 0.858(19)
O1 S1 1.428(3)
O2 S1 1.433(3)

loop_
_geom_hbond_atom_site_label_D
_geom_hbond_atom_site_label_H
_geom_hbond_atom_site_label_A
_geom_hbond_site_symmetry_A
_geom_hbond_distance_DH
_geom_hbond_distance_HA
_geom_hbond_distance_DA
_geom_hbond_angle_DHA
_geom_hbond_publ_flag
N1 H1 O2 2_576 0.86 2.20 3.0026 155 yes
C9 H9 O1 1_545 0.95 2.39 3.324(4) 170 yes

loop_
_geom_torsion_atom_site_label_1
_geom_torsion_atom_site_label_2
_geom_torsion_atom_site_label_3
_geom_torsion_atom_site_label_4
_geom_torsion
C6 C1 C2 C3 0.6(5)
S1 C1 C2 C3 -175.0(3)
C1 C2 C3 C4 -1.0(5)
C1 C2 C3 CL1 178.8(3)
C2 C3 C4 C5 0.5(6)
CL1 C3 C4 C5 -179.4(3)
C3 C4 C5 C6 0.5(6)
C3 C4 C5 CL2 -180.0(3)
C4 C5 C6 C1 -0.9(6)
CL2 C5 C6 C1 179.6(3)
C2 C1 C6 C5 0.3(6)
S1 C1 C6 C5 175.8(3)
C12 C7 C8 C9 -0.8(5)
N1 C7 C8 C9 179.2(3)
C12 C7 C8 CL3 -178.9(3)
N1 C7 C8 CL3 1.1(5)
C7 C8 C9 C10 1.8(5)
CL3 C8 C9 C10 180.0(3)
C8 C9 C10 C11 -1.8(5)
C8 C9 C10 CL4 179.4(3)
C9 C10 C11 C12 0.8(5)
CL4 C10 C11 C12 179.6(3)
C10 C11 C12 C7 0.3(5)
C8 C7 C12 C11 -0.3(5)
N1 C7 C12 C11 179.7(3)
C8 C7 N1 S1 105.4(3)
C12 C7 N1 S1 -74.6(4)
C7 N1 S1 O1 55.4(3)
C7 N1 S1 O2 -174.4(2)
C7 N1 S1 C1 -58.7(3)
C6 C1 S1 O1 150.1(3)
C2 C1 S1 O1 -34.1(3)
C6 C1 S1 O2 17.2(4)
C2 C1 S1 O2 -167.0(3)
C6 C1 S1 N1 -95.8(3)
C2 C1 S1 N1 79.9(3)

_cod_database_fobs_code 1545555
